data_4024145
loop_
_publ_author_name
'Delong Liu'
'Fang Xie'
'Wanbin Zhang'

_publ_section_title
;
 Novel C~2~-Symmetric Planar Chiral Diphosphine Ligands and
 Their Application in Pd-Catalyzed Asymmetric Allylic Substitutions
;
_journal_name_full 'Journal of Organic Chemistry'
_journal_page_first 6992
_journal_page_last 6997
_journal_paper_doi 10.1021/jo0711440
_journal_volume 72
_journal_year 2007
_chemical_formula_sum 'C39 H34 Cl4 Fe O4 P2 Pd'
_chemical_formula_weight 932.65
_chemical_name_systematic
; 
 ? 
;
_space_group_IT_number 78
_symmetry_cell_setting tetragonal
_symmetry_space_group_name_Hall 'P 4cw'
_symmetry_space_group_name_H-M 'P 43'
_atom_sites_solution_hydrogens geom
_atom_sites_solution_primary direct
_atom_sites_solution_secondary difmap
_audit_creation_method SHELXL-97
_cell_angle_alpha 90.00
_cell_angle_beta 90.00
_cell_angle_gamma 90.00
_cell_formula_units_Z 4
_cell_length_a 10.5308(5)
_cell_length_b 10.5308(5)
_cell_length_c 35.165(2)
_cell_measurement_reflns_used 5619
_cell_measurement_temperature 293(2)
_cell_measurement_theta_max 46.029
_cell_measurement_theta_min 4.509
_cell_volume 3899.7(4)
_computing_cell_refinement 'Bruker SMART'
_computing_data_collection 'Bruker SMART'
_computing_data_reduction 'Bruker SHELXTL'
_computing_molecular_graphics 'Bruker SHELXTL'
_computing_publication_material 'Bruker SHELXTL'
_computing_structure_refinement 'SHELXL-97 (Sheldrick, 1997)'
_computing_structure_solution 'SHELXS-97 (Sheldrick, 1990)'
_diffrn_ambient_temperature 293(2)
_diffrn_measured_fraction_theta_full 0.995
_diffrn_measured_fraction_theta_max 0.995
_diffrn_measurement_device_type 'CCD area detector'
_diffrn_measurement_method 'phi and omega scans'
_diffrn_radiation_monochromator graphite
_diffrn_radiation_source 'fine-focus sealed tube'
_diffrn_radiation_type MoK\a
_diffrn_radiation_wavelength 0.71073
_diffrn_reflns_av_R_equivalents 0.1162
_diffrn_reflns_av_sigmaI/netI 0.0969
_diffrn_reflns_limit_h_max 13
_diffrn_reflns_limit_h_min -13
_diffrn_reflns_limit_k_max 13
_diffrn_reflns_limit_k_min -13
_diffrn_reflns_limit_l_max 45
_diffrn_reflns_limit_l_min -39
_diffrn_reflns_number 23692
_diffrn_reflns_theta_full 27.50
_diffrn_reflns_theta_max 27.50
_diffrn_reflns_theta_min 1.93
_exptl_absorpt_coefficient_mu 1.229
_exptl_absorpt_correction_T_max 1.00000
_exptl_absorpt_correction_T_min 0.79488
_exptl_absorpt_correction_type empirical
_exptl_crystal_colour red
_exptl_crystal_density_diffrn 1.589
_exptl_crystal_density_method 'not measured'
_exptl_crystal_F_000 1880
_exptl_crystal_size_max 0.476
_exptl_crystal_size_mid 0.339
_exptl_crystal_size_min 0.257
_refine_diff_density_max 0.572
_refine_diff_density_min -0.547
_refine_diff_density_rms 0.078
_refine_ls_abs_structure_details 'Flack H D (1983), Acta Cryst. A39, 876-881'
_refine_ls_abs_structure_Flack -0.10(2)
_refine_ls_extinction_method none
_refine_ls_goodness_of_fit_ref 0.915
_refine_ls_hydrogen_treatment constr
_refine_ls_matrix_type full
_refine_ls_number_parameters 462
_refine_ls_number_reflns 8266
_refine_ls_number_restraints 1
_refine_ls_restrained_S_all 0.915
_refine_ls_R_factor_all 0.0600
_refine_ls_R_factor_gt 0.0468
_refine_ls_shift/su_max 0.001
_refine_ls_shift/su_mean 0.000
_refine_ls_structure_factor_coef Fsqd
_refine_ls_weighting_details 'calc w=1/[\s^2^(Fo^2^)+(0.0495P)^2^+0.0000P] where P=(Fo^2^+2Fc^2^)/3'
_refine_ls_weighting_scheme calc
_refine_ls_wR_factor_gt 0.1021
_refine_ls_wR_factor_ref 0.1161
_reflns_number_gt 6276
_reflns_number_total 8266
_reflns_threshold_expression >2sigma(I)
_cod_data_source_file jo0711440-File005.cif
_cod_data_source_block cd26426
_cod_depositor_comments
;
The following automatic conversions were performed:
'_symmetry_cell_setting' value 'Tetragonal' changed to 'tetragonal'
according to '/home/saulius/struct/CIF-dictionaries/cif_core.dic'
dictionary named 'cif_core.dic' version 2.4.1 from 2010-06-29.

Automatic conversion script
Id: cif_fix_enum 1527 2010-12-29 10:47:43Z saulius 
;
_cod_database_code 4024145

loop_
_symmetry_equiv_pos_as_xyz
'x, y, z'
'-x, -y, z+1/2'
'-y, x, z+3/4'
'y, -x, z+1/4'

loop_
_atom_site_label
_atom_site_type_symbol
_atom_site_fract_x
_atom_site_fract_y
_atom_site_fract_z
_atom_site_U_iso_or_equiv
_atom_site_adp_type
_atom_site_occupancy
_atom_site_symmetry_multiplicity
_atom_site_calc_flag
_atom_site_refinement_flags
_atom_site_disorder_assembly
_atom_site_disorder_group
Pd Pd 0.50461(4) 0.82707(4) 0.105510(12) 0.03796(11) Uani 1 1 d . . .
Fe Fe 0.69691(8) 0.70088(8) 0.21116(2) 0.0420(2) Uani 1 1 d . . .
P1 P 0.71886(14) 0.81370(14) 0.11855(4) 0.0378(3) Uani 1 1 d . . .
P2 P 0.41538(14) 0.76509(14) 0.16141(4) 0.0362(3) Uani 1 1 d . . .
Cl1 Cl 0.56350(16) 0.87660(16) 0.04305(4) 0.0543(4) Uani 1 1 d . . .
Cl2 Cl 0.29282(15) 0.86251(18) 0.08867(5) 0.0577(4) Uani 1 1 d . . .
Cl3 Cl 0.2786(4) 0.5090(4) 0.29669(12) 0.1567(15) Uani 1 1 d . . .
Cl4 Cl 0.1995(4) 0.7660(3) 0.28796(9) 0.1290(11) Uani 1 1 d . . .
O1 O 0.5398(6) 0.5198(5) 0.13888(17) 0.0783(16) Uani 1 1 d . . .
O2 O 0.6060(9) 0.3770(6) 0.1793(2) 0.117(3) Uani 1 1 d . . .
O3 O 0.6943(5) 1.0335(5) 0.18242(16) 0.0660(13) Uani 1 1 d . . .
O4 O 0.8380(5) 1.0361(5) 0.22949(16) 0.0749(15) Uani 1 1 d . . .
C1 C 0.7840(5) 0.7694(6) 0.16485(16) 0.0396(13) Uani 1 1 d . . .
C2 C 0.8082(6) 0.8485(6) 0.19792(19) 0.0510(16) Uani 1 1 d . . .
C3 C 0.8711(6) 0.7710(8) 0.22511(18) 0.0579(18) Uani 1 1 d . . .
H3 H 0.8969 0.7982 0.2506 0.070 Uiso 1 1 calc R . .
C4 C 0.8873(6) 0.6488(7) 0.2103(2) 0.0579(18) Uani 1 1 d . . .
H4 H 0.9252 0.5762 0.2235 0.069 Uiso 1 1 calc R . .
C5 C 0.8341(6) 0.6479(7) 0.17390(18) 0.0489(15) Uani 1 1 d . . .
H5 H 0.8296 0.5733 0.1573 0.059 Uiso 1 1 calc R . .
C6 C 0.7726(7) 0.9809(7) 0.20260(19) 0.0525(17) Uani 1 1 d . . .
C7 C 0.8172(10) 1.1681(9) 0.2359(3) 0.102(3) Uani 1 1 d . . .
H7A H 0.8312 1.2141 0.2127 0.154 Uiso 1 1 calc R . .
H7B H 0.8749 1.1980 0.2551 0.154 Uiso 1 1 calc R . .
H7C H 0.7314 1.1812 0.2443 0.154 Uiso 1 1 calc R . .
C8 C 0.5082(5) 0.7053(5) 0.20076(15) 0.0364(12) Uani 1 1 d . . .
C9 C 0.5333(6) 0.7672(8) 0.23588(15) 0.0545(18) Uani 1 1 d . . .
H9 H 0.5142 0.8559 0.2420 0.065 Uiso 1 1 calc R . .
C10 C 0.5956(6) 0.6757(9) 0.26080(19) 0.069(2) Uani 1 1 d . . .
H10 H 0.6267 0.6926 0.2866 0.083 Uiso 1 1 calc R . .
C11 C 0.6073(7) 0.5603(8) 0.2410(2) 0.067(2) Uani 1 1 d . . .
H11 H 0.6472 0.4828 0.2507 0.081 Uiso 1 1 calc R . .
C12 C 0.5547(6) 0.5761(6) 0.2043(2) 0.0523(16) Uani 1 1 d . . .
C13 C 0.5653(6) 0.4884(6) 0.1696(3) 0.0581(18) Uani 1 1 d . . .
C14 C 0.625(2) 0.2999(11) 0.1450(3) 0.183(9) Uani 1 1 d . . .
H14A H 0.5917 0.3445 0.1234 0.290 Uiso 1 1 calc R . .
H14B H 0.5809 0.2205 0.1478 0.290 Uiso 1 1 calc R . .
H14C H 0.7137 0.2843 0.1415 0.290 Uiso 1 1 calc R . .
C15 C 0.7898(6) 0.6929(6) 0.08686(17) 0.0461(14) Uani 1 1 d . . .
C16 C 0.7128(7) 0.6039(6) 0.07108(18) 0.0525(16) Uani 1 1 d . . .
H16 H 0.6266 0.6033 0.0769 0.063 Uiso 1 1 calc R . .
C17 C 0.7633(9) 0.5115(7) 0.04565(19) 0.066(2) Uani 1 1 d . . .
H17 H 0.7103 0.4551 0.0329 0.079 Uiso 1 1 calc R . .
C18 C 0.8908(11) 0.5080(8) 0.0405(2) 0.084(3) Uani 1 1 d . . .
H18 H 0.9263 0.4439 0.0258 0.100 Uiso 1 1 calc R . .
C19 C 0.9686(9) 0.5978(11) 0.0568(2) 0.095(3) Uani 1 1 d . . .
H19 H 1.0554 0.5964 0.0520 0.113 Uiso 1 1 calc R . .
C20 C 0.9180(7) 0.6894(9) 0.0800(2) 0.074(2) Uani 1 1 d . . .
H20 H 0.9710 0.7494 0.0912 0.089 Uiso 1 1 calc R . .
C21 C 0.8105(6) 0.9580(5) 0.10826(18) 0.0451(13) Uani 1 1 d . . .
C22 C 0.9344(6) 0.9690(7) 0.1209(2) 0.0612(19) Uani 1 1 d . . .
H22 H 0.9709 0.9024 0.1344 0.073 Uiso 1 1 calc R . .
C23 C 1.0049(8) 1.0771(9) 0.1138(3) 0.085(3) Uani 1 1 d . . .
H23 H 1.0874 1.0839 0.1230 0.103 Uiso 1 1 calc R . .
C24 C 0.9525(9) 1.1743(8) 0.0932(2) 0.079(2) Uani 1 1 d . . .
H24 H 1.0003 1.2455 0.0869 0.095 Uiso 1 1 calc R . .
C25 C 0.8274(9) 1.1641(7) 0.0821(3) 0.080(2) Uani 1 1 d . . .
H25 H 0.7905 1.2316 0.0691 0.096 Uiso 1 1 calc R . .
C26 C 0.7557(7) 1.0594(6) 0.08926(19) 0.0530(16) Uani 1 1 d . . .
H26 H 0.6712 1.0560 0.0816 0.064 Uiso 1 1 calc R . .
C27 C 0.3340(6) 0.9013(6) 0.18230(16) 0.0418(14) Uani 1 1 d . . .
C28 C 0.3937(7) 1.0166(6) 0.1812(2) 0.0591(18) Uani 1 1 d . . .
H28 H 0.4747 1.0227 0.1708 0.071 Uiso 1 1 calc R . .
C29 C 0.3355(8) 1.1233(7) 0.1953(2) 0.074(2) Uani 1 1 d . . .
H29 H 0.3747 1.2021 0.1930 0.089 Uiso 1 1 calc R . .
C30 C 0.2194(8) 1.1140(8) 0.2129(3) 0.080(2) Uani 1 1 d . . .
H30 H 0.1828 1.1847 0.2244 0.095 Uiso 1 1 calc R . .
C31 C 0.1599(8) 1.0021(8) 0.2134(3) 0.089(3) Uani 1 1 d . . .
H31 H 0.0812 0.9957 0.2253 0.107 Uiso 1 1 calc R . .
C32 C 0.2128(7) 0.8949(7) 0.1966(2) 0.063(2) Uani 1 1 d . . .
H32 H 0.1667 0.8198 0.1950 0.076 Uiso 1 1 calc R . .
C33 C 0.3002(6) 0.6351(6) 0.15873(19) 0.0471(15) Uani 1 1 d . . .
C34 C 0.2513(6) 0.5845(6) 0.1918(3) 0.064(2) Uani 1 1 d . . .
H34 H 0.2733 0.6206 0.2150 0.077 Uiso 1 1 calc R . .
C35 C 0.1705(7) 0.4816(7) 0.1911(3) 0.079(3) Uani 1 1 d . . .
H35 H 0.1358 0.4517 0.2137 0.095 Uiso 1 1 calc R . .
C36 C 0.1407(10) 0.4228(8) 0.1574(3) 0.092(3) Uani 1 1 d . . .
H36 H 0.0862 0.3534 0.1568 0.110 Uiso 1 1 calc R . .
C37 C 0.1936(11) 0.4697(9) 0.1250(3) 0.102(3) Uani 1 1 d . . .
H37 H 0.1785 0.4283 0.1021 0.123 Uiso 1 1 calc R . .
C38 C 0.2685(9) 0.5759(7) 0.1252(2) 0.077(2) Uani 1 1 d . . .
H38 H 0.2983 0.6086 0.1023 0.092 Uiso 1 1 calc R . .
C39 C 0.1732(10) 0.6230(10) 0.3115(4) 0.118(4) Uani 1 1 d . . .
H39A H 0.1823 0.6358 0.3387 0.141 Uiso 1 1 calc R . .
H39B H 0.0872 0.5944 0.3066 0.141 Uiso 1 1 calc R . .

loop_
_atom_site_aniso_label
_atom_site_aniso_U_11
_atom_site_aniso_U_22
_atom_site_aniso_U_33
_atom_site_aniso_U_23
_atom_site_aniso_U_13
_atom_site_aniso_U_12
Pd 0.0432(2) 0.0405(2) 0.0301(2) 0.00058(19) -0.00223(19) 0.00331(19)
Fe 0.0392(4) 0.0546(5) 0.0322(4) 0.0061(4) -0.0004(4) 0.0037(4)
P1 0.0399(8) 0.0401(8) 0.0335(8) 0.0002(6) 0.0020(6) 0.0037(6)
P2 0.0408(8) 0.0407(8) 0.0272(7) -0.0002(6) 0.0004(6) 0.0033(6)
Cl1 0.0652(10) 0.0650(10) 0.0327(8) 0.0024(7) -0.0012(7) -0.0019(8)
Cl2 0.0475(9) 0.0740(11) 0.0516(10) 0.0103(8) -0.0081(7) 0.0075(8)
Cl3 0.148(3) 0.144(3) 0.178(4) 0.061(3) 0.058(3) 0.051(2)
Cl4 0.172(3) 0.102(2) 0.113(2) -0.0060(18) 0.028(2) -0.0016(19)
O1 0.099(4) 0.073(4) 0.063(3) -0.006(3) 0.013(3) 0.008(3)
O2 0.190(8) 0.059(4) 0.103(5) 0.008(4) -0.023(5) 0.027(4)
O3 0.068(3) 0.059(3) 0.071(4) -0.005(3) 0.000(3) 0.001(2)
O4 0.066(3) 0.080(4) 0.078(4) -0.029(3) -0.003(3) -0.014(3)
C1 0.033(3) 0.051(3) 0.035(3) 0.007(3) 0.000(2) 0.002(3)
C2 0.037(3) 0.059(4) 0.056(4) 0.000(3) -0.006(3) -0.004(3)
C3 0.048(4) 0.090(6) 0.035(3) 0.003(4) -0.008(3) -0.008(3)
C4 0.034(3) 0.077(5) 0.063(4) 0.022(4) -0.002(3) 0.010(3)
C5 0.042(3) 0.057(4) 0.047(4) 0.005(3) 0.006(3) 0.006(3)
C6 0.049(4) 0.066(4) 0.043(4) -0.016(3) 0.013(3) -0.018(3)
C7 0.127(8) 0.090(7) 0.090(7) -0.048(5) 0.021(6) -0.034(6)
C8 0.036(3) 0.049(3) 0.025(3) 0.004(2) 0.002(2) 0.003(2)
C9 0.058(4) 0.095(5) 0.010(2) 0.005(3) 0.002(2) 0.017(4)
C10 0.049(4) 0.132(8) 0.027(3) 0.026(4) 0.004(3) 0.002(4)
C11 0.047(4) 0.075(5) 0.080(6) 0.036(5) 0.008(4) -0.002(4)
C12 0.041(3) 0.044(3) 0.072(5) 0.015(3) -0.002(3) -0.002(3)
C13 0.053(4) 0.036(3) 0.086(6) 0.011(4) -0.001(4) 0.007(3)
C14 0.32(3) 0.093(8) 0.066(7) -0.026(6) 0.033(12) 0.025(12)
C15 0.055(4) 0.048(3) 0.035(3) 0.005(3) 0.000(3) 0.010(3)
C16 0.070(5) 0.044(4) 0.044(4) -0.004(3) 0.016(3) 0.002(3)
C17 0.105(6) 0.057(4) 0.036(4) 0.000(3) 0.013(4) 0.004(4)
C18 0.127(8) 0.088(6) 0.036(4) -0.007(4) 0.018(5) 0.049(6)
C19 0.075(6) 0.145(9) 0.063(5) -0.041(6) 0.010(4) 0.029(6)
C20 0.055(4) 0.111(7) 0.056(5) -0.032(4) -0.002(4) 0.020(4)
C21 0.054(3) 0.046(3) 0.035(3) 0.004(3) 0.008(3) -0.005(3)
C22 0.050(4) 0.062(4) 0.072(5) 0.018(4) -0.001(3) -0.006(3)
C23 0.055(4) 0.095(6) 0.107(8) 0.021(6) 0.001(5) -0.019(4)
C24 0.100(7) 0.071(5) 0.066(5) 0.013(4) 0.004(5) -0.029(5)
C25 0.085(6) 0.051(4) 0.104(7) 0.017(4) -0.004(5) -0.005(4)
C26 0.060(4) 0.044(4) 0.055(4) 0.002(3) -0.002(3) -0.003(3)
C27 0.046(3) 0.045(3) 0.035(3) -0.002(3) -0.005(3) 0.011(3)
C28 0.048(4) 0.056(4) 0.074(5) -0.010(4) 0.001(3) 0.008(3)
C29 0.078(6) 0.049(4) 0.095(6) -0.018(4) -0.007(5) 0.001(4)
C30 0.075(6) 0.060(5) 0.104(7) -0.009(5) 0.007(5) 0.029(4)
C31 0.056(5) 0.073(6) 0.138(8) -0.002(5) 0.035(5) 0.026(4)
C32 0.059(4) 0.054(4) 0.077(5) 0.000(4) 0.017(4) 0.012(3)
C33 0.045(3) 0.040(3) 0.056(4) 0.000(3) -0.007(3) -0.002(3)
C34 0.045(4) 0.042(4) 0.106(6) -0.010(4) 0.007(4) -0.001(3)
C35 0.065(5) 0.045(4) 0.126(9) 0.009(5) 0.016(5) -0.007(4)
C36 0.105(7) 0.053(5) 0.119(8) 0.002(5) -0.040(6) -0.031(5)
C37 0.143(9) 0.062(5) 0.101(8) -0.002(5) -0.056(7) -0.029(6)
C38 0.113(7) 0.058(5) 0.059(5) 0.001(4) -0.030(5) -0.017(4)
C39 0.102(8) 0.105(8) 0.146(10) 0.020(7) 0.049(7) 0.002(6)

loop_
_atom_type_symbol
_atom_type_description
_atom_type_scat_dispersion_real
_atom_type_scat_dispersion_imag
_atom_type_scat_source
C C 0.0033 0.0016 'International Tables Vol C Tables 4.2.6.8 and 6.1.1.4'
H H 0.0000 0.0000 'International Tables Vol C Tables 4.2.6.8 and 6.1.1.4'
O O 0.0106 0.0060 'International Tables Vol C Tables 4.2.6.8 and 6.1.1.4'
P P 0.1023 0.0942 'International Tables Vol C Tables 4.2.6.8 and 6.1.1.4'
Cl Cl 0.1484 0.1585 'International Tables Vol C Tables 4.2.6.8 and 6.1.1.4'
Fe Fe 0.3463 0.8444 'International Tables Vol C Tables 4.2.6.8 and 6.1.1.4'
Pd Pd -0.9988 1.0072 'International Tables Vol C Tables 4.2.6.8 and 6.1.1.4'

loop_
_geom_angle_atom_site_label_1
_geom_angle_atom_site_label_2
_geom_angle_atom_site_label_3
_geom_angle
_geom_angle_site_symmetry_1
_geom_angle_site_symmetry_3
_geom_angle_publ_flag
P2 Pd P1 102.40(5) . . ?
P2 Pd Cl2 82.57(6) . . ?
P1 Pd Cl2 173.39(6) . . ?
P2 Pd Cl1 169.81(6) . . ?
P1 Pd Cl1 86.62(6) . . ?
Cl2 Pd Cl1 88.82(6) . . ?
C2 Fe C1 42.6(3) . . ?
C2 Fe C12 156.6(3) . . ?
C1 Fe C12 118.7(3) . . ?
C2 Fe C8 121.0(2) . . ?
C1 Fe C8 107.1(2) . . ?
C12 Fe C8 42.2(2) . . ?
C2 Fe C5 69.3(3) . . ?
C1 Fe C5 41.2(2) . . ?
C12 Fe C5 105.9(3) . . ?
C8 Fe C5 126.1(2) . . ?
C2 Fe C3 41.2(3) . . ?
C1 Fe C3 69.7(2) . . ?
C12 Fe C3 159.7(3) . . ?
C8 Fe C3 157.0(3) . . ?
C5 Fe C3 67.3(3) . . ?
C2 Fe C11 162.1(3) . . ?
C1 Fe C11 152.7(3) . . ?
C12 Fe C11 40.8(3) . . ?
C8 Fe C11 69.9(3) . . ?
C5 Fe C11 117.4(3) . . ?
C3 Fe C11 123.7(3) . . ?
C2 Fe C9 109.0(3) . . ?
C1 Fe C9 127.3(2) . . ?
C12 Fe C9 69.4(3) . . ?
C8 Fe C9 40.8(2) . . ?
C5 Fe C9 164.8(2) . . ?
C3 Fe C9 122.0(3) . . ?
C11 Fe C9 69.0(3) . . ?
C2 Fe C10 126.8(3) . . ?
C1 Fe C10 166.1(3) . . ?
C12 Fe C10 68.4(3) . . ?
C8 Fe C10 69.4(2) . . ?
C5 Fe C10 151.6(3) . . ?
C3 Fe C10 108.0(3) . . ?
C11 Fe C10 40.0(3) . . ?
C9 Fe C10 41.5(3) . . ?
C2 Fe C4 68.7(3) . . ?
C1 Fe C4 69.0(2) . . ?
C12 Fe C4 123.0(3) . . ?
C8 Fe C4 162.1(3) . . ?
C5 Fe C4 39.8(3) . . ?
C3 Fe C4 39.7(3) . . ?
C11 Fe C4 105.2(3) . . ?
C9 Fe C4 154.9(3) . . ?
C10 Fe C4 118.5(3) . . ?
C1 P1 C21 100.9(3) . . ?
C1 P1 C15 102.1(3) . . ?
C21 P1 C15 103.8(3) . . ?
C1 P1 Pd 124.05(19) . . ?
C21 P1 Pd 115.1(2) . . ?
C15 P1 Pd 108.5(2) . . ?
C8 P2 C27 102.7(3) . . ?
C8 P2 C33 97.9(3) . . ?
C27 P2 C33 107.3(3) . . ?
C8 P2 Pd 122.55(18) . . ?
C27 P2 Pd 108.4(2) . . ?
C33 P2 Pd 116.3(2) . . ?
C13 O2 C14 109.2(8) . . ?
C6 O4 C7 117.9(7) . . ?
C5 C1 C2 105.8(5) . . ?
C5 C1 P1 124.7(5) . . ?
C2 C1 P1 129.2(5) . . ?
C5 C1 Fe 70.3(3) . . ?
C2 C1 Fe 68.7(3) . . ?
P1 C1 Fe 130.1(3) . . ?
C3 C2 C6 126.6(6) . . ?
C3 C2 C1 106.9(6) . . ?
C6 C2 C1 126.5(6) . . ?
C3 C2 Fe 70.7(4) . . ?
C6 C2 Fe 124.6(5) . . ?
C1 C2 Fe 68.8(3) . . ?
C4 C3 C2 109.6(6) . . ?
C4 C3 Fe 71.8(4) . . ?
C2 C3 Fe 68.1(4) . . ?
C4 C3 H3 125.2 . . ?
C2 C3 H3 125.2 . . ?
Fe C3 H3 125.2 . . ?
C3 C4 C5 107.4(6) . . ?
C3 C4 Fe 68.6(4) . . ?
C5 C4 Fe 68.2(3) . . ?
C3 C4 H4 126.3 . . ?
C5 C4 H4 126.3 . . ?
Fe C4 H4 126.3 . . ?
C4 C5 C1 110.4(6) . . ?
C4 C5 Fe 72.0(4) . . ?
C1 C5 Fe 68.4(3) . . ?
C4 C5 H5 124.8 . . ?
C1 C5 H5 124.8 . . ?
Fe C5 H5 124.8 . . ?
O3 C6 O4 125.1(7) . . ?
O3 C6 C2 123.0(6) . . ?
O4 C6 C2 111.9(7) . . ?
O4 C7 H7A 109.5 . . ?
O4 C7 H7B 109.5 . . ?
H7A C7 H7B 109.5 . . ?
O4 C7 H7C 109.5 . . ?
H7A C7 H7C 109.5 . . ?
H7B C7 H7C 109.5 . . ?
C9 C8 C12 107.0(5) . . ?
C9 C8 P2 127.3(5) . . ?
C12 C8 P2 125.1(4) . . ?
C9 C8 Fe 70.8(3) . . ?
C12 C8 Fe 68.4(3) . . ?
P2 C8 Fe 132.7(3) . . ?
C8 C9 C10 107.6(7) . . ?
C8 C9 Fe 68.4(3) . . ?
C10 C9 Fe 69.6(4) . . ?
C8 C9 H9 126.2 . . ?
C10 C9 H9 126.2 . . ?
Fe C9 H9 126.2 . . ?
C11 C10 C9 108.2(6) . . ?
C11 C10 Fe 69.3(4) . . ?
C9 C10 Fe 68.8(3) . . ?
C11 C10 H10 125.9 . . ?
C9 C10 H10 125.9 . . ?
Fe C10 H10 125.9 . . ?
C10 C11 C12 108.5(6) . . ?
C10 C11 Fe 70.7(4) . . ?
C12 C11 Fe 68.2(4) . . ?
C10 C11 H11 125.8 . . ?
C12 C11 H11 125.8 . . ?
Fe C11 H11 125.8 . . ?
C11 C12 C8 108.7(6) . . ?
C11 C12 C13 128.7(6) . . ?
C8 C12 C13 121.4(6) . . ?
C11 C12 Fe 71.0(4) . . ?
C8 C12 Fe 69.4(3) . . ?
C13 C12 Fe 115.8(5) . . ?
O1 C13 O2 125.4(8) . . ?
O1 C13 C12 123.4(6) . . ?
O2 C13 C12 111.2(7) . . ?
O2 C14 H14A 109.5 . . ?
O2 C14 H14B 109.5 . . ?
H14A C14 H14B 109.5 . . ?
O2 C14 H14C 109.5 . . ?
H14A C14 H14C 109.5 . . ?
H14B C14 H14C 109.5 . . ?
C16 C15 C20 119.8(6) . . ?
C16 C15 P1 118.7(5) . . ?
C20 C15 P1 121.4(5) . . ?
C15 C16 C17 120.3(7) . . ?
C15 C16 H16 119.8 . . ?
C17 C16 H16 119.8 . . ?
C18 C17 C16 118.2(8) . . ?
C18 C17 H17 120.9 . . ?
C16 C17 H17 120.9 . . ?
C17 C18 C19 121.0(7) . . ?
C17 C18 H18 119.5 . . ?
C19 C18 H18 119.5 . . ?
C20 C19 C18 120.0(8) . . ?
C20 C19 H19 120.0 . . ?
C18 C19 H19 120.0 . . ?
C19 C20 C15 120.4(8) . . ?
C19 C20 H20 119.8 . . ?
C15 C20 H20 119.8 . . ?
C22 C21 C26 118.9(6) . . ?
C22 C21 P1 120.1(5) . . ?
C26 C21 P1 120.9(5) . . ?
C23 C22 C21 121.2(7) . . ?
C23 C22 H22 119.4 . . ?
C21 C22 H22 119.4 . . ?
C24 C23 C22 119.6(8) . . ?
C24 C23 H23 120.2 . . ?
C22 C23 H23 120.2 . . ?
C23 C24 C25 118.5(7) . . ?
C23 C24 H24 120.7 . . ?
C25 C24 H24 120.7 . . ?
C26 C25 C24 122.7(8) . . ?
C26 C25 H25 118.6 . . ?
C24 C25 H25 118.6 . . ?
C25 C26 C21 118.9(7) . . ?
C25 C26 H26 120.6 . . ?
C21 C26 H26 120.6 . . ?
C28 C27 C32 118.7(6) . . ?
C28 C27 P2 118.1(5) . . ?
C32 C27 P2 123.0(5) . . ?
C27 C28 C29 120.8(7) . . ?
C27 C28 H28 119.6 . . ?
C29 C28 H28 119.6 . . ?
C28 C29 C30 120.1(8) . . ?
C28 C29 H29 119.9 . . ?
C30 C29 H29 119.9 . . ?
C31 C30 C29 119.1(7) . . ?
C31 C30 H30 120.4 . . ?
C29 C30 H30 120.4 . . ?
C30 C31 C32 121.5(8) . . ?
C30 C31 H31 119.2 . . ?
C32 C31 H31 119.2 . . ?
C27 C32 C31 119.2(7) . . ?
C27 C32 H32 120.4 . . ?
C31 C32 H32 120.4 . . ?
C38 C33 C34 117.3(6) . . ?
C38 C33 P2 122.9(6) . . ?
C34 C33 P2 119.5(5) . . ?
C33 C34 C35 121.3(8) . . ?
C33 C34 H34 119.3 . . ?
C35 C34 H34 119.3 . . ?
C36 C35 C34 120.8(9) . . ?
C36 C35 H35 119.6 . . ?
C34 C35 H35 119.6 . . ?
C37 C36 C35 117.7(8) . . ?
C37 C36 H36 121.1 . . ?
C35 C36 H36 121.1 . . ?
C36 C37 C38 121.9(9) . . ?
C36 C37 H37 119.1 . . ?
C38 C37 H37 119.1 . . ?
C37 C38 C33 120.9(8) . . ?
C37 C38 H38 119.6 . . ?
C33 C38 H38 119.6 . . ?
Cl3 C39 Cl4 111.0(6) . . ?
Cl3 C39 H39A 109.4 . . ?
Cl4 C39 H39A 109.4 . . ?
Cl3 C39 H39B 109.4 . . ?
Cl4 C39 H39B 109.4 . . ?
H39A C39 H39B 108.0 . . ?

loop_
_geom_bond_atom_site_label_1
_geom_bond_atom_site_label_2
_geom_bond_distance
_geom_bond_site_symmetry_2
_geom_bond_publ_flag
Pd P2 2.2744(15) . ?
Pd P1 2.3067(16) . ?
Pd Cl2 2.3376(16) . ?
Pd Cl1 2.3410(15) . ?
Fe C2 2.002(7) . ?
Fe C1 2.003(6) . ?
Fe C12 2.007(6) . ?
Fe C8 2.021(5) . ?
Fe C5 2.029(6) . ?
Fe C3 2.037(7) . ?
Fe C11 2.044(7) . ?
Fe C9 2.052(6) . ?
Fe C10 2.063(6) . ?
Fe C4 2.079(6) . ?
P1 C1 1.827(6) . ?
P1 C21 1.837(6) . ?
P1 C15 1.849(6) . ?
P2 C8 1.808(5) . ?
P2 C27 1.825(6) . ?
P2 C33 1.831(6) . ?
Cl3 C39 1.716(11) . ?
Cl4 C39 1.741(10) . ?
O1 C13 1.163(9) . ?
O2 C13 1.294(8) . ?
O2 C14 1.467(12) . ?
O3 C6 1.221(9) . ?
O4 C6 1.306(8) . ?
O4 C7 1.425(11) . ?
C1 C5 1.420(9) . ?
C1 C2 1.453(9) . ?
C2 C3 1.421(9) . ?
C2 C6 1.453(10) . ?
C3 C4 1.398(10) . ?
C3 H3 0.9800 . ?
C4 C5 1.398(9) . ?
C4 H4 0.9800 . ?
C5 H5 0.9800 . ?
C7 H7A 0.9600 . ?
C7 H7B 0.9600 . ?
C7 H7C 0.9600 . ?
C8 C9 1.421(8) . ?
C8 C12 1.451(8) . ?
C9 C10 1.458(10) . ?
C9 H9 0.9800 . ?
C10 C11 1.407(11) . ?
C10 H10 0.9800 . ?
C11 C12 1.413(10) . ?
C11 H11 0.9800 . ?
C12 C13 1.533(11) . ?
C14 H14A 0.9600 . ?
C14 H14B 0.9600 . ?
C14 H14C 0.9600 . ?
C15 C16 1.358(9) . ?
C15 C20 1.373(10) . ?
C16 C17 1.425(9) . ?
C16 H16 0.9300 . ?
C17 C18 1.356(13) . ?
C17 H17 0.9300 . ?
C18 C19 1.375(14) . ?
C18 H18 0.9300 . ?
C19 C20 1.371(11) . ?
C19 H19 0.9300 . ?
C20 H20 0.9300 . ?
C21 C22 1.383(9) . ?
C21 C26 1.386(8) . ?
C22 C23 1.382(10) . ?
C22 H22 0.9300 . ?
C23 C24 1.370(11) . ?
C23 H23 0.9300 . ?
C24 C25 1.380(12) . ?
C24 H24 0.9300 . ?
C25 C26 1.360(10) . ?
C25 H25 0.9300 . ?
C26 H26 0.9300 . ?
C27 C28 1.368(9) . ?
C27 C32 1.373(9) . ?
C28 C29 1.374(9) . ?
C28 H28 0.9300 . ?
C29 C30 1.374(11) . ?
C29 H29 0.9300 . ?
C30 C31 1.335(12) . ?
C30 H30 0.9300 . ?
C31 C32 1.392(10) . ?
C31 H31 0.9300 . ?
C32 H32 0.9300 . ?
C33 C38 1.376(9) . ?
C33 C34 1.378(10) . ?
C34 C35 1.378(10) . ?
C34 H34 0.9300 . ?
C35 C36 1.372(13) . ?
C35 H35 0.9300 . ?
C36 C37 1.362(14) . ?
C36 H36 0.9300 . ?
C37 C38 1.369(12) . ?
C37 H37 0.9300 . ?
C38 H38 0.9300 . ?
C39 H39A 0.9700 . ?
C39 H39B 0.9700 . ?

loop_
_geom_torsion_atom_site_label_1
_geom_torsion_atom_site_label_2
_geom_torsion_atom_site_label_3
_geom_torsion_atom_site_label_4
_geom_torsion
_geom_torsion_site_symmetry_1
_geom_torsion_site_symmetry_2
_geom_torsion_site_symmetry_3
_geom_torsion_site_symmetry_4
_geom_torsion_publ_flag
P2 Pd P1 C1 -2.4(3) . . . . ?
Cl2 Pd P1 C1 136.0(6) . . . . ?
Cl1 Pd P1 C1 -177.6(3) . . . . ?
P2 Pd P1 C21 -127.1(2) . . . . ?
Cl2 Pd P1 C21 11.2(6) . . . . ?
Cl1 Pd P1 C21 57.7(2) . . . . ?
P2 Pd P1 C15 117.1(2) . . . . ?
Cl2 Pd P1 C15 -104.5(6) . . . . ?
Cl1 Pd P1 C15 -58.1(2) . . . . ?
P1 Pd P2 C8 -6.4(2) . . . . ?
Cl2 Pd P2 C8 178.1(2) . . . . ?
Cl1 Pd P2 C8 145.5(4) . . . . ?
P1 Pd P2 C27 112.8(2) . . . . ?
Cl2 Pd P2 C27 -62.8(2) . . . . ?
Cl1 Pd P2 C27 -95.3(4) . . . . ?
P1 Pd P2 C33 -126.2(2) . . . . ?
Cl2 Pd P2 C33 58.2(2) . . . . ?
Cl1 Pd P2 C33 25.7(4) . . . . ?
C21 P1 C1 C5 -127.0(5) . . . . ?
C15 P1 C1 C5 -20.2(6) . . . . ?
Pd P1 C1 C5 102.2(5) . . . . ?
C21 P1 C1 C2 45.9(6) . . . . ?
C15 P1 C1 C2 152.8(5) . . . . ?
Pd P1 C1 C2 -84.8(6) . . . . ?
C21 P1 C1 Fe 140.2(4) . . . . ?
C15 P1 C1 Fe -113.0(4) . . . . ?
Pd P1 C1 Fe 9.4(5) . . . . ?
C2 Fe C1 C5 116.7(5) . . . . ?
C12 Fe C1 C5 -81.4(4) . . . . ?
C8 Fe C1 C5 -125.8(4) . . . . ?
C3 Fe C1 C5 78.3(4) . . . . ?
C11 Fe C1 C5 -46.6(7) . . . . ?
C9 Fe C1 C5 -166.3(4) . . . . ?
C10 Fe C1 C5 161.1(10) . . . . ?
C4 Fe C1 C5 35.8(4) . . . . ?
C12 Fe C1 C2 161.9(4) . . . . ?
C8 Fe C1 C2 117.5(4) . . . . ?
C5 Fe C1 C2 -116.7(5) . . . . ?
C3 Fe C1 C2 -38.4(4) . . . . ?
C11 Fe C1 C2 -163.3(6) . . . . ?
C9 Fe C1 C2 77.0(4) . . . . ?
C10 Fe C1 C2 44.3(12) . . . . ?
C4 Fe C1 C2 -80.9(4) . . . . ?
C2 Fe C1 P1 -124.0(6) . . . . ?
C12 Fe C1 P1 38.0(5) . . . . ?
C8 Fe C1 P1 -6.4(5) . . . . ?
C5 Fe C1 P1 119.3(6) . . . . ?
C3 Fe C1 P1 -162.4(5) . . . . ?
C11 Fe C1 P1 72.7(7) . . . . ?
C9 Fe C1 P1 -46.9(6) . . . . ?
C10 Fe C1 P1 -79.6(12) . . . . ?
C4 Fe C1 P1 155.1(5) . . . . ?
C5 C1 C2 C3 -0.2(7) . . . . ?
P1 C1 C2 C3 -174.2(5) . . . . ?
Fe C1 C2 C3 60.8(4) . . . . ?
C5 C1 C2 C6 -179.0(6) . . . . ?
P1 C1 C2 C6 7.0(10) . . . . ?
Fe C1 C2 C6 -118.0(6) . . . . ?
C5 C1 C2 Fe -61.0(4) . . . . ?
P1 C1 C2 Fe 125.0(5) . . . . ?
C1 Fe C2 C3 -117.8(5) . . . . ?
C12 Fe C2 C3 -160.9(7) . . . . ?
C8 Fe C2 C3 160.7(4) . . . . ?
C5 Fe C2 C3 -78.8(4) . . . . ?
C11 Fe C2 C3 36.8(11) . . . . ?
C9 Fe C2 C3 117.3(4) . . . . ?
C10 Fe C2 C3 74.3(5) . . . . ?
C4 Fe C2 C3 -36.0(4) . . . . ?
C1 Fe C2 C6 120.5(7) . . . . ?
C12 Fe C2 C6 77.4(10) . . . . ?
C8 Fe C2 C6 39.0(7) . . . . ?
C5 Fe C2 C6 159.5(6) . . . . ?
C3 Fe C2 C6 -121.7(8) . . . . ?
C11 Fe C2 C6 -84.9(11) . . . . ?
C9 Fe C2 C6 -4.4(6) . . . . ?
C10 Fe C2 C6 -47.4(7) . . . . ?
C4 Fe C2 C6 -157.7(7) . . . . ?
C12 Fe C2 C1 -43.2(8) . . . . ?
C8 Fe C2 C1 -81.5(4) . . . . ?
C5 Fe C2 C1 39.0(3) . . . . ?
C3 Fe C2 C1 117.8(5) . . . . ?
C11 Fe C2 C1 154.6(9) . . . . ?
C9 Fe C2 C1 -124.9(3) . . . . ?
C10 Fe C2 C1 -167.9(4) . . . . ?
C4 Fe C2 C1 81.7(4) . . . . ?
C6 C2 C3 C4 179.2(6) . . . . ?
C1 C2 C3 C4 0.4(7) . . . . ?
Fe C2 C3 C4 59.9(5) . . . . ?
C6 C2 C3 Fe 119.3(7) . . . . ?
C1 C2 C3 Fe -59.5(4) . . . . ?
C2 Fe C3 C4 -120.9(6) . . . . ?
C1 Fe C3 C4 -81.2(4) . . . . ?
C12 Fe C3 C4 37.1(10) . . . . ?
C8 Fe C3 C4 -167.4(5) . . . . ?
C5 Fe C3 C4 -36.8(4) . . . . ?
C11 Fe C3 C4 71.9(5) . . . . ?
C9 Fe C3 C4 156.7(4) . . . . ?
C10 Fe C3 C4 113.2(5) . . . . ?
C1 Fe C3 C2 39.6(4) . . . . ?
C12 Fe C3 C2 158.0(8) . . . . ?
C8 Fe C3 C2 -46.5(8) . . . . ?
C5 Fe C3 C2 84.0(4) . . . . ?
C11 Fe C3 C2 -167.2(4) . . . . ?
C9 Fe C3 C2 -82.4(4) . . . . ?
C10 Fe C3 C2 -125.9(5) . . . . ?
C4 Fe C3 C2 120.9(6) . . . . ?
C2 C3 C4 C5 -0.4(8) . . . . ?
Fe C3 C4 C5 57.2(4) . . . . ?
C2 C3 C4 Fe -57.7(5) . . . . ?
C2 Fe C4 C3 37.3(4) . . . . ?
C1 Fe C4 C3 83.1(4) . . . . ?
C12 Fe C4 C3 -165.6(4) . . . . ?
C8 Fe C4 C3 163.9(7) . . . . ?
C5 Fe C4 C3 120.2(6) . . . . ?
C11 Fe C4 C3 -125.0(5) . . . . ?
C9 Fe C4 C3 -52.2(8) . . . . ?
C10 Fe C4 C3 -84.0(5) . . . . ?
C2 Fe C4 C5 -82.8(4) . . . . ?
C1 Fe C4 C5 -37.0(4) . . . . ?
C12 Fe C4 C5 74.3(5) . . . . ?
C8 Fe C4 C5 43.7(10) . . . . ?
C3 Fe C4 C5 -120.2(6) . . . . ?
C11 Fe C4 C5 114.9(5) . . . . ?
C9 Fe C4 C5 -172.4(6) . . . . ?
C10 Fe C4 C5 155.8(5) . . . . ?
C3 C4 C5 C1 0.3(7) . . . . ?
Fe C4 C5 C1 57.8(4) . . . . ?
C3 C4 C5 Fe -57.5(5) . . . . ?
C2 C1 C5 C4 -0.1(7) . . . . ?
P1 C1 C5 C4 174.2(4) . . . . ?
Fe C1 C5 C4 -60.0(4) . . . . ?
C2 C1 C5 Fe 59.9(4) . . . . ?
P1 C1 C5 Fe -125.8(5) . . . . ?
C2 Fe C5 C4 81.2(4) . . . . ?
C1 Fe C5 C4 121.4(6) . . . . ?
C12 Fe C5 C4 -123.0(4) . . . . ?
C8 Fe C5 C4 -164.8(4) . . . . ?
C3 Fe C5 C4 36.8(4) . . . . ?
C11 Fe C5 C4 -80.6(5) . . . . ?
C9 Fe C5 C4 167.6(10) . . . . ?
C10 Fe C5 C4 -49.2(8) . . . . ?
C2 Fe C5 C1 -40.2(4) . . . . ?
C12 Fe C5 C1 115.6(4) . . . . ?
C8 Fe C5 C1 73.8(4) . . . . ?
C3 Fe C5 C1 -84.7(4) . . . . ?
C11 Fe C5 C1 157.9(4) . . . . ?
C9 Fe C5 C1 46.1(13) . . . . ?
C10 Fe C5 C1 -170.6(6) . . . . ?
C4 Fe C5 C1 -121.4(6) . . . . ?
C7 O4 C6 O3 -0.2(10) . . . . ?
C7 O4 C6 C2 177.0(7) . . . . ?
C3 C2 C6 O3 -162.4(7) . . . . ?
C1 C2 C6 O3 16.2(10) . . . . ?
Fe C2 C6 O3 -71.7(8) . . . . ?
C3 C2 C6 O4 20.4(9) . . . . ?
C1 C2 C6 O4 -161.0(6) . . . . ?
Fe C2 C6 O4 111.1(6) . . . . ?
C27 P2 C8 C9 -13.1(6) . . . . ?
C33 P2 C8 C9 -122.9(6) . . . . ?
Pd P2 C8 C9 108.8(5) . . . . ?
C27 P2 C8 C12 156.9(5) . . . . ?
C33 P2 C8 C12 47.1(5) . . . . ?
Pd P2 C8 C12 -81.2(5) . . . . ?
C27 P2 C8 Fe -111.1(4) . . . . ?
C33 P2 C8 Fe 139.1(4) . . . . ?
Pd P2 C8 Fe 10.8(5) . . . . ?
C2 Fe C8 C9 -83.4(4) . . . . ?
C1 Fe C8 C9 -127.8(4) . . . . ?
C12 Fe C8 C9 118.2(5) . . . . ?
C5 Fe C8 C9 -169.3(4) . . . . ?
C3 Fe C8 C9 -49.5(7) . . . . ?
C11 Fe C8 C9 80.9(5) . . . . ?
C10 Fe C8 C9 38.0(5) . . . . ?
C4 Fe C8 C9 157.5(7) . . . . ?
C2 Fe C8 C12 158.4(4) . . . . ?
C1 Fe C8 C12 114.0(4) . . . . ?
C5 Fe C8 C12 72.5(4) . . . . ?
C3 Fe C8 C12 -167.7(6) . . . . ?
C11 Fe C8 C12 -37.3(4) . . . . ?
C9 Fe C8 C12 -118.2(5) . . . . ?
C10 Fe C8 C12 -80.2(4) . . . . ?
C4 Fe C8 C12 39.4(9) . . . . ?
C2 Fe C8 P2 40.1(5) . . . . ?
C1 Fe C8 P2 -4.4(5) . . . . ?
C12 Fe C8 P2 -118.4(6) . . . . ?
C5 Fe C8 P2 -45.8(5) . . . . ?
C3 Fe C8 P2 74.0(7) . . . . ?
C11 Fe C8 P2 -155.7(5) . . . . ?
C9 Fe C8 P2 123.5(6) . . . . ?
C10 Fe C8 P2 161.5(5) . . . . ?
C4 Fe C8 P2 -79.0(9) . . . . ?
C12 C8 C9 C10 0.2(7) . . . . ?
P2 C8 C9 C10 171.6(4) . . . . ?
Fe C8 C9 C10 -58.8(4) . . . . ?
C12 C8 C9 Fe 59.0(4) . . . . ?
P2 C8 C9 Fe -129.6(5) . . . . ?
C2 Fe C9 C8 115.8(4) . . . . ?
C1 Fe C9 C8 71.6(5) . . . . ?
C12 Fe C9 C8 -39.3(4) . . . . ?
C5 Fe C9 C8 35.0(13) . . . . ?
C3 Fe C9 C8 159.5(4) . . . . ?
C11 Fe C9 C8 -83.1(4) . . . . ?
C10 Fe C9 C8 -119.6(6) . . . . ?
C4 Fe C9 C8 -164.0(6) . . . . ?
C2 Fe C9 C10 -124.6(5) . . . . ?
C1 Fe C9 C10 -168.8(5) . . . . ?
C12 Fe C9 C10 80.3(5) . . . . ?
C8 Fe C9 C10 119.6(6) . . . . ?
C5 Fe C9 C10 154.6(10) . . . . ?
C3 Fe C9 C10 -80.9(5) . . . . ?
C11 Fe C9 C10 36.5(5) . . . . ?
C4 Fe C9 C10 -44.4(9) . . . . ?
C8 C9 C10 C11 -0.2(7) . . . . ?
Fe C9 C10 C11 -58.2(5) . . . . ?
C8 C9 C10 Fe 58.0(4) . . . . ?
C2 Fe C10 C11 -163.1(4) . . . . ?
C1 Fe C10 C11 160.7(10) . . . . ?
C12 Fe C10 C11 37.4(4) . . . . ?
C8 Fe C10 C11 82.9(4) . . . . ?
C5 Fe C10 C11 -46.1(8) . . . . ?
C3 Fe C10 C11 -121.3(5) . . . . ?
C9 Fe C10 C11 120.3(6) . . . . ?
C4 Fe C10 C11 -79.5(5) . . . . ?
C2 Fe C10 C9 76.6(5) . . . . ?
C1 Fe C10 C9 40.4(13) . . . . ?
C12 Fe C10 C9 -82.8(4) . . . . ?
C8 Fe C10 C9 -37.4(4) . . . . ?
C5 Fe C10 C9 -166.3(5) . . . . ?
C3 Fe C10 C9 118.4(5) . . . . ?
C11 Fe C10 C9 -120.3(6) . . . . ?
C4 Fe C10 C9 160.3(4) . . . . ?
C9 C10 C11 C12 0.1(8) . . . . ?
Fe C10 C11 C12 -57.8(5) . . . . ?
C9 C10 C11 Fe 58.0(5) . . . . ?
C2 Fe C11 C10 49.2(11) . . . . ?
C1 Fe C11 C10 -170.0(5) . . . . ?
C12 Fe C11 C10 -120.1(6) . . . . ?
C8 Fe C11 C10 -81.6(4) . . . . ?
C5 Fe C11 C10 157.3(4) . . . . ?
C3 Fe C11 C10 77.5(5) . . . . ?
C9 Fe C11 C10 -37.8(4) . . . . ?
C4 Fe C11 C10 116.5(4) . . . . ?
C2 Fe C11 C12 169.3(8) . . . . ?
C1 Fe C11 C12 -49.9(8) . . . . ?
C8 Fe C11 C12 38.6(4) . . . . ?
C5 Fe C11 C12 -82.6(5) . . . . ?
C3 Fe C11 C12 -162.4(4) . . . . ?
C9 Fe C11 C12 82.3(4) . . . . ?
C10 Fe C11 C12 120.1(6) . . . . ?
C4 Fe C11 C12 -123.4(4) . . . . ?
C10 C11 C12 C8 0.0(8) . . . . ?
Fe C11 C12 C8 -59.4(4) . . . . ?
C10 C11 C12 C13 167.7(6) . . . . ?
Fe C11 C12 C13 108.3(7) . . . . ?
C10 C11 C12 Fe 59.4(5) . . . . ?
C9 C8 C12 C11 -0.1(7) . . . . ?
P2 C8 C12 C11 -171.8(4) . . . . ?
Fe C8 C12 C11 60.4(4) . . . . ?
C9 C8 C12 C13 -168.9(6) . . . . ?
P2 C8 C12 C13 19.4(8) . . . . ?
Fe C8 C12 C13 -108.4(6) . . . . ?
C9 C8 C12 Fe -60.5(4) . . . . ?
P2 C8 C12 Fe 127.8(4) . . . . ?
C2 Fe C12 C11 -171.8(7) . . . . ?
C1 Fe C12 C11 156.4(4) . . . . ?
C8 Fe C12 C11 -119.4(6) . . . . ?
C5 Fe C12 C11 113.8(5) . . . . ?
C3 Fe C12 C11 46.6(10) . . . . ?
C9 Fe C12 C11 -81.4(5) . . . . ?
C10 Fe C12 C11 -36.8(4) . . . . ?
C4 Fe C12 C11 74.0(5) . . . . ?
C2 Fe C12 C8 -52.3(8) . . . . ?
C1 Fe C12 C8 -84.1(4) . . . . ?
C5 Fe C12 C8 -126.8(3) . . . . ?
C3 Fe C12 C8 166.1(7) . . . . ?
C11 Fe C12 C8 119.4(6) . . . . ?
C9 Fe C12 C8 38.0(3) . . . . ?
C10 Fe C12 C8 82.7(4) . . . . ?
C4 Fe C12 C8 -166.6(3) . . . . ?
C2 Fe C12 C13 63.6(9) . . . . ?
C1 Fe C12 C13 31.8(5) . . . . ?
C8 Fe C12 C13 115.9(6) . . . . ?
C5 Fe C12 C13 -10.9(5) . . . . ?
C3 Fe C12 C13 -78.0(10) . . . . ?
C11 Fe C12 C13 -124.7(7) . . . . ?
C9 Fe C12 C13 153.9(5) . . . . ?
C10 Fe C12 C13 -161.4(6) . . . . ?
C4 Fe C12 C13 -50.7(6) . . . . ?
C14 O2 C13 O1 4.6(14) . . . . ?
C14 O2 C13 C12 -175.3(9) . . . . ?
C11 C12 C13 O1 -164.8(7) . . . . ?
C8 C12 C13 O1 1.6(11) . . . . ?
Fe C12 C13 O1 -79.1(8) . . . . ?
C11 C12 C13 O2 15.1(10) . . . . ?
C8 C12 C13 O2 -178.5(7) . . . . ?
Fe C12 C13 O2 100.9(7) . . . . ?
C1 P1 C15 C16 111.3(5) . . . . ?
C21 P1 C15 C16 -144.1(5) . . . . ?
Pd P1 C15 C16 -21.2(5) . . . . ?
C1 P1 C15 C20 -66.7(6) . . . . ?
C21 P1 C15 C20 37.9(7) . . . . ?
Pd P1 C15 C20 160.8(5) . . . . ?
C20 C15 C16 C17 -3.8(10) . . . . ?
P1 C15 C16 C17 178.2(5) . . . . ?
C15 C16 C17 C18 5.9(10) . . . . ?
C16 C17 C18 C19 -5.5(12) . . . . ?
C17 C18 C19 C20 3.0(14) . . . . ?
C18 C19 C20 C15 -0.7(14) . . . . ?
C16 C15 C20 C19 1.2(12) . . . . ?
P1 C15 C20 C19 179.1(7) . . . . ?
C1 P1 C21 C22 32.8(6) . . . . ?
C15 P1 C21 C22 -72.7(6) . . . . ?
Pd P1 C21 C22 168.8(5) . . . . ?
C1 P1 C21 C26 -144.5(5) . . . . ?
C15 P1 C21 C26 110.0(6) . . . . ?
Pd P1 C21 C26 -8.4(6) . . . . ?
C26 C21 C22 C23 -2.1(11) . . . . ?
P1 C21 C22 C23 -179.4(7) . . . . ?
C21 C22 C23 C24 -1.5(14) . . . . ?
C22 C23 C24 C25 3.9(14) . . . . ?
C23 C24 C25 C26 -2.9(14) . . . . ?
C24 C25 C26 C21 -0.7(13) . . . . ?
C22 C21 C26 C25 3.1(10) . . . . ?
P1 C21 C26 C25 -179.6(6) . . . . ?
C8 P2 C27 C28 88.6(5) . . . . ?
C33 P2 C27 C28 -168.9(5) . . . . ?
Pd P2 C27 C28 -42.5(5) . . . . ?
C8 P2 C27 C32 -96.1(6) . . . . ?
C33 P2 C27 C32 6.5(6) . . . . ?
Pd P2 C27 C32 132.9(5) . . . . ?
C32 C27 C28 C29 2.3(11) . . . . ?
P2 C27 C28 C29 177.8(6) . . . . ?
C27 C28 C29 C30 4.1(12) . . . . ?
C28 C29 C30 C31 -5.3(14) . . . . ?
C29 C30 C31 C32 0.2(16) . . . . ?
C28 C27 C32 C31 -7.3(11) . . . . ?
P2 C27 C32 C31 177.4(6) . . . . ?
C30 C31 C32 C27 6.2(14) . . . . ?
C8 P2 C33 C38 -132.0(6) . . . . ?
C27 P2 C33 C38 122.1(6) . . . . ?
Pd P2 C33 C38 0.5(7) . . . . ?
C8 P2 C33 C34 41.5(6) . . . . ?
C27 P2 C33 C34 -64.5(6) . . . . ?
Pd P2 C33 C34 173.9(4) . . . . ?
C38 C33 C34 C35 -2.1(10) . . . . ?
P2 C33 C34 C35 -176.0(6) . . . . ?
C33 C34 C35 C36 2.9(12) . . . . ?
C34 C35 C36 C37 0.0(14) . . . . ?
C35 C36 C37 C38 -3.6(16) . . . . ?
C36 C37 C38 C33 4.4(16) . . . . ?
C34 C33 C38 C37 -1.4(12) . . . . ?
P2 C33 C38 C37 172.2(7) . . . . ?
